data_9016540
loop_
_publ_author_name
'Haring, M. M. M.'
'McDonald, A. M.'
'Cooper, M. A.'
'Poirier, G. A.'

_publ_section_title
;
 Laurentianite, [NbO(H2O)]3(Si2O7)2[Na(H2O)2]3, a new mineral from Mont
 Saint-Hilaire, Quebec: description, crystal-structure determination and paragenesis
;
_journal_name_full 'The Canadian Mineralogist'
_journal_page_first 1265
_journal_page_last 1280
_journal_paper_doi 10.3749/canmin.50.5.1265
_journal_volume 50
_journal_year 2012
_chemical_compound_source 'Mont Saint-Hilaire, Quebec, Canada'
_chemical_formula_sum 'H18 Na2.76 Nb3 O26 Si4'
_chemical_name_mineral Laurentianite
_space_group_IT_number 143
_symmetry_space_group_name_Hall 'P 3'
_symmetry_space_group_name_H-M 'P 3'
_cell_angle_alpha 90
_cell_angle_beta 90
_cell_angle_gamma 120
_cell_formula_units_Z 1
_cell_length_a 9.937
_cell_length_b 9.937
_cell_length_c 7.004
_cell_volume 598.946
_database_code_amcsd 0019711
_exptl_crystal_density_diffrn 2.464
_cod_original_formula_sum 'Na2.76 Nb3 Si4 O26 H18'
_cod_database_code 9016540

loop_
_space_group_symop_operation_xyz
x,y,z
-y,x-y,z
-x+y,-x,z

loop_
_atom_site_aniso_label
_atom_site_aniso_U_11
_atom_site_aniso_U_22
_atom_site_aniso_U_33
_atom_site_aniso_U_12
_atom_site_aniso_U_13
_atom_site_aniso_U_23
Na 0.02620 0.03110 0.01220 0.01330 -0.00020 -0.00550
Nb1 0.01080 0.01560 0.00110 0.00550 -0.00010 0.00190
Nb2 0.01160 0.01620 0.01200 0.00600 -0.00020 -0.00010
Si1 0.01140 0.01140 0.00290 0.00570 0.00000 0.00000
Si2 0.01230 0.01230 0.00210 0.00620 0.00000 0.00000
Si3 0.01260 0.01260 0.00480 0.00630 0.00000 0.00000
Si4 0.01360 0.01360 0.00390 0.00680 0.00000 0.00000
O1 0.02700 0.02700 0.00000 0.01400 0.00000 0.00000
O2 0.00900 0.03200 0.00900 0.00300 0.00500 0.00400
O3 0.01800 0.03800 0.00900 0.01400 -0.00600 -0.00900
O4 0.03100 0.03100 0.00000 0.01500 0.00000 0.00000
O5 0.01000 0.02800 0.01300 0.00500 -0.00300 0.00200
O6 0.02300 0.02400 0.02000 0.00900 0.00600 0.00100
O7 0.02300 0.02100 0.01800 0.01400 0.00000 0.00400
Wat8 0.02800 0.02400 0.02500 0.01000 0.00000 -0.00400
Wat9 0.04600 0.03200 0.03000 0.02000 0.00400 0.01700
Wat10 0.07000 0.05200 0.02300 0.03600 0.00400 0.00100

loop_
_atom_site_label
_atom_site_fract_x
_atom_site_fract_y
_atom_site_fract_z
_atom_site_occupancy
_atom_site_U_iso_or_equiv
_atom_site_type_symbol
_atom_site_attached_hydrogens
Na 0.33040 0.16440 0.24290 0.92000 0.02360 Na 0
Nb1 0.33260 0.12930 0.74820 0.55000 0.00970 Nb 0
Nb2 0.33220 0.20150 0.73890 0.45000 0.01370 Nb 0
Si1 0.66667 0.33333 0.01570 1.00000 0.00860 Si 0
Si2 0.66667 0.33333 0.47830 1.00000 0.00890 Si 0
Si3 0.00000 0.00000 0.01610 1.00000 0.01000 Si 0
Si4 0.00000 0.00000 0.47800 1.00000 0.01040 Si 0
O1 0.66667 0.33333 0.23780 1.00000 0.01800 O 0
O2 0.17770 0.10190 0.94360 1.00000 0.01980 O 0
O3 0.48520 0.25460 0.95320 1.00000 0.02180 O 0
O4 0.00000 0.00000 0.23820 1.00000 0.02100 O 0
O5 0.17410 0.07460 0.55260 1.00000 0.01900 O 0
O6 0.48930 0.23180 0.54360 1.00000 0.02350 O 0
O7 0.33280 0.37960 0.71360 1.00000 0.01920 O 0
Wat8 0.33210 0.95140 0.78120 1.00000 0.02700 O 2
Wat9 0.33200 0.39980 0.30880 1.00000 0.03600 O 2
Wat10 0.07480 0.40650 0.19230 1.00000 0.04600 O 2

loop_
_cod_changelog_entry_id
_cod_changelog_entry_author
_cod_changelog_entry_date
_cod_changelog_entry_text
1
;cod-tools version 3.8.0
Id: cif_guess_AMCSD_atom_types 9574 2023-05-10 09:00:05Z saulius
;
2023-05-10T18:57:09+03:00
;Derived atom types and hydrogen counts
from atom names that follow the AMCSD naming convention
(Wat == water, O-H == hydroxyl).
;

loop_
_cod_related_entry_id
_cod_related_entry_database
_cod_related_entry_code
1 AMCSD 0019711
